data_4071702
loop_
_publ_author_name
'Kelly, Mair\'ead E.'
'Dietrich, Andrea'
'G\'omez-Ruiz, Santiago'
'Kalinowski, Bernd'
'Kaluderovi\'c, Goran N.'
'M\"uller, Thomas'
'Paschke, Reinhard'
'Schmidt, J\"urgen'
'Steinborn, Dirk'
'Wagner, Christoph'
'Schmidt, Harry'

_publ_section_title
;
 Platinum(IV) Metallacrown Ethers: Synthesis, Structures, Host Properties
 and Anticancer Evaluation
;
_journal_issue 19
_journal_name_full Organometallics
_journal_page_first 4917
_journal_paper_doi 10.1021/om800323z
_journal_volume 27
_journal_year 2008
_chemical_formula_moiety 'C36 H40 Br4 Cl4 N8 Pt2, 2(C H2 Cl2)'
_chemical_formula_sum 'C38 H44 Br4 Cl4 N8 Pt2'
_chemical_formula_weight 1464.43
_chemical_name_systematic
;
 ?
;
_space_group_IT_number 2
_symmetry_cell_setting triclinic
_symmetry_space_group_name_Hall '-P 1'
_symmetry_space_group_name_H-M 'P -1'
_atom_sites_solution_hydrogens geom
_atom_sites_solution_primary direct
_atom_sites_solution_secondary difmap
_audit_creation_method SHELXL-97
_cell_angle_alpha 66.918(2)
_cell_angle_beta 65.290(3)
_cell_angle_gamma 87.680(2)
_cell_formula_units_Z 2
_cell_length_a 13.2372(4)
_cell_length_b 14.0095(2)
_cell_length_c 14.3908(4)
_cell_measurement_reflns_used 19941
_cell_measurement_temperature 130(2)
_cell_measurement_theta_max 32.3312
_cell_measurement_theta_min 2.6873
_cell_volume 2205.83(12)
_computing_cell_refinement
;
 ?
;
_computing_data_collection
;
 ?
;
_computing_data_reduction
;
 ?
;
_computing_structure_refinement 'SHELXL-97 (Sheldrick, 1997)'
_diffrn_ambient_temperature 130(2)
_diffrn_detector_area_resol_mean 16.356
_diffrn_measured_fraction_theta_full 0.998
_diffrn_measured_fraction_theta_max 0.998
_diffrn_measurement_device_type 'ccd xcalibur s'
_diffrn_measurement_method '\w scans and \f scans'
_diffrn_radiation_monochromator graphite
_diffrn_radiation_source 'fine-focus sealed tube'
_diffrn_radiation_type MoK\a
_diffrn_radiation_wavelength 0.71073
_diffrn_reflns_av_R_equivalents 0.0490
_diffrn_reflns_av_sigmaI/netI 0.0552
_diffrn_reflns_limit_h_max 17
_diffrn_reflns_limit_h_min -17
_diffrn_reflns_limit_k_max 18
_diffrn_reflns_limit_k_min -18
_diffrn_reflns_limit_l_max 19
_diffrn_reflns_limit_l_min -19
_diffrn_reflns_number 57303
_diffrn_reflns_theta_full 28.28
_diffrn_reflns_theta_max 28.28
_diffrn_reflns_theta_min 2.70
_exptl_absorpt_coefficient_mu 10.240
_exptl_absorpt_correction_T_max 1
_exptl_absorpt_correction_T_min 0.32357
_exptl_absorpt_correction_type multi-scan
_exptl_absorpt_process_details
;
 ?
;
_exptl_crystal_colour yellow
_exptl_crystal_density_diffrn 2.205
_exptl_crystal_density_method 'not measured'
_exptl_crystal_description plates
_exptl_crystal_F_000 1384
_exptl_crystal_size_max 0.3
_exptl_crystal_size_mid 0.2
_exptl_crystal_size_min 0.05
_refine_diff_density_max 1.744
_refine_diff_density_min -1.272
_refine_diff_density_rms 0.147
_refine_ls_extinction_method none
_refine_ls_goodness_of_fit_ref 0.940
_refine_ls_hydrogen_treatment constr
_refine_ls_matrix_type full
_refine_ls_number_parameters 558
_refine_ls_number_reflns 10927
_refine_ls_number_restraints 10
_refine_ls_restrained_S_all 0.959
_refine_ls_R_factor_all 0.0508
_refine_ls_R_factor_gt 0.0276
_refine_ls_shift/su_max 0.003
_refine_ls_shift/su_mean 0.000
_refine_ls_structure_factor_coef Fsqd
_refine_ls_weighting_details 'calc w=1/[\s^2^(Fo^2^)+(0.0252P)^2^+0.0000P] where P=(Fo^2^+2Fc^2^)/3'
_refine_ls_weighting_scheme calc
_refine_ls_wR_factor_gt 0.0504
_refine_ls_wR_factor_ref 0.0557
_reflns_number_gt 7633
_reflns_number_total 10927
_reflns_threshold_expression >2sigma(I)
_cod_data_source_file om800323z_si_002.cif
_cod_data_source_block x0305fin
_cod_original_cell_volume 2205.83(10)
_cod_original_sg_symbol_Hall P-1
_cod_original_sg_symbol_H-M P-1
_cod_database_code 4071702

loop_
_symmetry_equiv_pos_as_xyz
'x, y, z'
'-x, -y, -z'

loop_
_atom_site_label
_atom_site_type_symbol
_atom_site_fract_x
_atom_site_fract_y
_atom_site_fract_z
_atom_site_U_iso_or_equiv
_atom_site_adp_type
_atom_site_occupancy
_atom_site_symmetry_multiplicity
_atom_site_calc_flag
_atom_site_refinement_flags
_atom_site_disorder_assembly
_atom_site_disorder_group
Pt1 Pt 0.163801(14) 0.825155(13) 0.269365(15) 0.02097(5) Uani 1 1 d . . .
Pt2 Pt 0.476873(15) 1.358083(13) 0.362672(15) 0.02271(5) Uani 1 1 d . . .
Br1 Br -0.00777(4) 0.88725(4) 0.25556(4) 0.02874(11) Uani 1 1 d . . .
Br4 Br 0.27940(4) 1.38227(4) 0.41182(4) 0.03127(11) Uani 1 1 d . . .
Br2 Br 0.32712(4) 0.75284(4) 0.29405(4) 0.03078(11) Uani 1 1 d . . .
Br3 Br 0.67311(4) 1.33341(4) 0.32387(4) 0.03438(12) Uani 1 1 d . . .
N5 N 0.2763(3) 0.9626(3) 0.1211(3) 0.0209(8) Uani 1 1 d . . .
N1 N 0.1551(3) 0.9117(2) 0.3697(3) 0.0195(8) Uani 1 1 d . . .
N8 N 0.5016(3) 1.3770(2) 0.1961(3) 0.0192(8) Uani 1 1 d . . .
N2 N 0.1515(3) 0.9433(2) 0.5107(3) 0.0175(7) Uani 1 1 d . . .
N4 N 0.4312(3) 1.1893(3) 0.4183(3) 0.0207(8) Uani 1 1 d . . .
C6 C 0.1442(3) 1.0172(3) 0.3469(3) 0.0184(9) Uani 1 1 d . . .
C5 C 0.1582(3) 0.8728(3) 0.4677(4) 0.0207(9) Uani 1 1 d . . .
H5 H 0.1647 0.8015 0.5045 0.025 Uiso 1 1 calc R . .
C9 C 0.1257(3) 1.2138(3) 0.3444(4) 0.0222(10) Uani 1 1 d . . .
H9 H 0.1209 1.2830 0.3407 0.027 Uiso 1 1 calc R . .
C1 C 0.0601(4) 0.6955(3) 0.4079(4) 0.0305(11) Uani 1 1 d . . .
H1A H -0.0027 0.6769 0.3960 0.046 Uiso 1 1 calc R . .
H1B H 0.0309 0.7112 0.4743 0.046 Uiso 1 1 calc R . .
H1C H 0.1028 0.6366 0.4194 0.046 Uiso 1 1 calc R . .
C8 C 0.1329(3) 1.1359(3) 0.4367(4) 0.0216(9) Uani 1 1 d . . .
H8 H 0.1310 1.1487 0.4975 0.026 Uiso 1 1 calc R . .
C7 C 0.1432(3) 1.0377(3) 0.4340(3) 0.0177(9) Uani 1 1 d . . .
C11 C 0.1358(3) 1.0973(3) 0.2553(3) 0.0193(9) Uani 1 1 d . . .
H11 H 0.1375 1.0849 0.1944 0.023 Uiso 1 1 calc R . .
N3 N 0.3356(3) 1.0288(3) 0.5250(3) 0.0196(8) Uani 1 1 d . . .
N6 N 0.3996(3) 1.1084(3) 0.0328(3) 0.0199(8) Uani 1 1 d . . .
N7 N 0.4687(3) 1.3364(3) 0.0758(3) 0.0198(8) Uani 1 1 d . . .
C12 C 0.1444(3) 0.9252(3) 0.6202(3) 0.0212(9) Uani 1 1 d . . .
H12A H 0.1056 0.8530 0.6737 0.025 Uiso 1 1 calc R . .
H12B H 0.0974 0.9742 0.6470 0.025 Uiso 1 1 calc R . .
C21 C 0.3564(3) 1.0145(3) 0.1217(3) 0.0205(9) Uani 1 1 d . . .
H21 H 0.3814 0.9886 0.1789 0.025 Uiso 1 1 calc R . .
C23 C 0.3421(4) 1.1184(3) -0.0308(3) 0.0222(10) Uani 1 1 d . . .
C29 C 0.4146(4) 1.2806(3) 0.0385(4) 0.0233(10) Uani 1 1 d . . .
H29A H 0.4130 1.3302 -0.0322 0.028 Uiso 1 1 calc R . .
H29B H 0.3359 1.2525 0.0957 0.028 Uiso 1 1 calc R . .
C16 C 0.4765(3) 1.1263(3) 0.3618(4) 0.0194(9) Uani 1 1 d . . .
C24 C 0.3498(4) 1.1998(4) -0.1292(4) 0.0283(11) Uani 1 1 d . . .
H24 H 0.4023 1.2620 -0.1661 0.034 Uiso 1 1 calc R . .
C28 C 0.4764(3) 1.1894(3) 0.0188(4) 0.0223(10) Uani 1 1 d . . .
H28A H 0.5386 1.2163 -0.0581 0.027 Uiso 1 1 calc R . .
H28B H 0.5092 1.1593 0.0728 0.027 Uiso 1 1 calc R . .
C14 C 0.3484(4) 1.1288(3) 0.5149(4) 0.0222(10) Uani 1 1 d . . .
H14 H 0.3029 1.1521 0.5709 0.027 Uiso 1 1 calc R . .
C32 C 0.5946(3) 1.4230(3) 0.0906(3) 0.0203(9) Uani 1 1 d . . .
C15 C 0.4170(3) 1.0257(3) 0.4277(4) 0.0216(10) Uani 1 1 d . . .
C35 C 0.7473(4) 1.4926(3) -0.1318(4) 0.0253(10) Uani 1 1 d . . .
H35 H 0.8014 1.5181 -0.2082 0.030 Uiso 1 1 calc R . .
C13 C 0.2567(3) 0.9387(3) 0.6219(4) 0.0236(10) Uani 1 1 d . . .
H13A H 0.2434 0.9468 0.6912 0.028 Uiso 1 1 calc R . .
H13B H 0.2913 0.8743 0.6246 0.028 Uiso 1 1 calc R . .
C31 C 0.5738(3) 1.3980(3) 0.0139(4) 0.0207(9) Uani 1 1 d . . .
C30 C 0.4317(3) 1.3273(3) 0.1817(4) 0.0204(9) Uani 1 1 d . . .
H30 H 0.3613 1.2884 0.2407 0.025 Uiso 1 1 calc R . .
C10 C 0.1251(3) 1.1942(3) 0.2574(4) 0.0222(10) Uani 1 1 d . . .
H10 H 0.1169 1.2496 0.1975 0.027 Uiso 1 1 calc R . .
C36 C 0.6490(4) 1.4328(3) -0.0984(4) 0.0254(10) Uani 1 1 d . . .
H36 H 0.6333 1.4162 -0.1494 0.030 Uiso 1 1 calc R . .
C4 C 0.5183(4) 1.5166(3) 0.3083(4) 0.0318(11) Uani 1 1 d . . .
H4A H 0.4661 1.5398 0.3645 0.048 Uiso 1 1 calc R . .
H4B H 0.5135 1.5540 0.2370 0.048 Uiso 1 1 calc R . .
H4C H 0.5952 1.5315 0.2973 0.048 Uiso 1 1 calc R . .
C20 C 0.4413(4) 0.9444(3) 0.3935(4) 0.0257(10) Uani 1 1 d . . .
H20 H 0.3987 0.8763 0.4393 0.031 Uiso 1 1 calc R . .
C18 C 0.5924(4) 1.0676(3) 0.2233(4) 0.0281(11) Uani 1 1 d . . .
H18 H 0.6533 1.0805 0.1524 0.034 Uiso 1 1 calc R . .
C34 C 0.7697(4) 1.5166(3) -0.0579(4) 0.0286(11) Uani 1 1 d . . .
H34 H 0.8396 1.5572 -0.0843 0.034 Uiso 1 1 calc R . .
C33 C 0.6936(4) 1.4836(3) 0.0543(4) 0.0224(10) Uani 1 1 d . . .
H33 H 0.7095 1.5023 0.1041 0.027 Uiso 1 1 calc R . .
C17 C 0.5679(4) 1.1486(3) 0.2572(4) 0.0253(10) Uani 1 1 d . . .
H17 H 0.6110 1.2165 0.2117 0.030 Uiso 1 1 calc R . .
C19 C 0.5303(4) 0.9671(4) 0.2899(4) 0.0288(11) Uani 1 1 d . . .
H19 H 0.5498 0.9135 0.2634 0.035 Uiso 1 1 calc R . .
C2 C 0.1743(4) 0.7445(4) 0.1741(4) 0.0333(12) Uani 1 1 d . . .
H2A H 0.1790 0.6709 0.2142 0.050 Uiso 1 1 calc R . .
H2B H 0.2416 0.7754 0.1022 0.050 Uiso 1 1 calc R . .
H2C H 0.1074 0.7489 0.1603 0.050 Uiso 1 1 calc R . .
C26 C 0.2008(4) 1.0939(4) -0.1155(4) 0.0359(12) Uani 1 1 d . . .
H26 H 0.1521 1.0871 -0.1466 0.043 Uiso 1 1 calc R . .
C27 C 0.1929(4) 1.0129(4) -0.0185(4) 0.0283(11) Uani 1 1 d . . .
H27 H 0.1407 0.9506 0.0176 0.034 Uiso 1 1 calc R . .
C3 C 0.4531(5) 1.3390(4) 0.5195(4) 0.0371(13) Uani 1 1 d . . .
H3A H 0.5142 1.3823 0.5127 0.056 Uiso 1 1 calc R . .
H3B H 0.4526 1.2651 0.5642 0.056 Uiso 1 1 calc R . .
H3C H 0.3810 1.3604 0.5566 0.056 Uiso 1 1 calc R . .
C22 C 0.2657(3) 1.0272(3) 0.0242(3) 0.0206(9) Uani 1 1 d . . .
C25 C 0.2774(4) 1.1854(4) -0.1699(4) 0.0351(12) Uani 1 1 d . . .
H25 H 0.2796 1.2390 -0.2367 0.042 Uiso 1 1 calc R . .
Cl1 Cl 0.94152(12) 0.41420(11) 0.31107(13) 0.0567(4) Uani 1 1 d D A .
Cl2 Cl 0.8479(10) 0.6060(9) 0.2674(10) 0.051(3) Uani 0.33 1 d PD A 1
Cl2B Cl 0.8785(15) 0.6222(8) 0.2842(10) 0.063(3) Uani 0.33 1 d PD A 2
Cl2C Cl 0.864(3) 0.6094(17) 0.2587(19) 0.204(14) Uani 0.33 1 d PD A 3
C50 C 0.8475(5) 0.4894(4) 0.3691(5) 0.0526(15) Uiso 1 1 d D . .
H50A H 0.7707 0.4492 0.4125 0.063 Uiso 1 1 calc R A 1
H50B H 0.8685 0.5034 0.4215 0.063 Uiso 1 1 calc R A 1
C51 C 0.0757(8) 0.6978(6) 0.9708(8) 0.122(4) Uani 1 1 d D . .
H51A H 0.0934 0.6724 1.0361 0.146 Uiso 1 1 calc R B 1
H51B H 0.1301 0.6844 0.9065 0.146 Uiso 1 1 calc R B 1
Cl4 Cl -0.0845(6) 0.6782(9) 1.0038(7) 0.146(4) Uani 0.33 1 d PD C 1
Cl3 Cl 0.0253(12) 0.8181(10) 0.9392(14) 0.098(6) Uani 0.33 1 d PD C 1
Cl4B Cl 0.0557(7) 0.6426(6) 0.8994(6) 0.0587(18) Uani 0.33 1 d PD C 2
Cl3B Cl 0.0518(8) 0.8309(6) 0.9271(7) 0.0313(15) Uani 0.33 1 d PD C 2
Cl4C Cl 0.0114(8) 0.6112(6) 0.9615(8) 0.084(3) Uani 0.33 1 d PD C 3
Cl3C Cl 0.1113(13) 0.8115(12) 0.9145(8) 0.227(10) Uani 0.33 1 d PD C 3

loop_
_atom_site_aniso_label
_atom_site_aniso_U_11
_atom_site_aniso_U_22
_atom_site_aniso_U_33
_atom_site_aniso_U_23
_atom_site_aniso_U_13
_atom_site_aniso_U_12
Pt1 0.02227(9) 0.01945(9) 0.02384(9) -0.01141(7) -0.01023(7) 0.00399(7)
Pt2 0.03049(10) 0.01806(9) 0.02138(9) -0.00737(7) -0.01337(8) 0.00019(7)
Br1 0.0253(2) 0.0358(3) 0.0334(3) -0.0194(2) -0.0156(2) 0.00627(19)
Br4 0.0329(3) 0.0313(3) 0.0295(3) -0.0160(2) -0.0104(2) 0.0051(2)
Br2 0.0311(3) 0.0292(3) 0.0337(3) -0.0135(2) -0.0161(2) 0.0130(2)
Br3 0.0367(3) 0.0280(3) 0.0410(3) -0.0079(2) -0.0247(2) 0.0001(2)
N5 0.024(2) 0.026(2) 0.0209(19) -0.0138(16) -0.0133(16) 0.0085(15)
N1 0.0204(19) 0.0157(18) 0.0205(19) -0.0067(15) -0.0080(15) 0.0029(14)
N8 0.0225(19) 0.0133(17) 0.0197(19) -0.0039(15) -0.0100(15) 0.0034(14)
N2 0.0191(18) 0.0170(18) 0.0199(18) -0.0080(15) -0.0111(15) 0.0019(14)
N4 0.026(2) 0.0178(18) 0.0183(19) -0.0054(16) -0.0115(16) 0.0014(15)
C6 0.016(2) 0.018(2) 0.020(2) -0.0072(18) -0.0074(17) 0.0040(16)
C5 0.017(2) 0.019(2) 0.022(2) -0.0064(19) -0.0071(18) 0.0026(17)
C9 0.017(2) 0.014(2) 0.033(3) -0.010(2) -0.0084(19) 0.0026(17)
C1 0.035(3) 0.021(2) 0.030(3) -0.011(2) -0.009(2) 0.000(2)
C8 0.020(2) 0.024(2) 0.024(2) -0.013(2) -0.0102(19) 0.0050(18)
C7 0.015(2) 0.017(2) 0.018(2) -0.0040(18) -0.0081(17) 0.0012(16)
C11 0.018(2) 0.020(2) 0.019(2) -0.0071(18) -0.0081(18) 0.0011(17)
N3 0.0202(18) 0.0199(18) 0.0203(19) -0.0066(15) -0.0116(15) -0.0002(14)
N6 0.0220(19) 0.0239(19) 0.0179(18) -0.0107(16) -0.0109(15) 0.0063(15)
N7 0.0220(19) 0.0195(18) 0.0190(19) -0.0085(15) -0.0095(16) 0.0032(15)
C12 0.023(2) 0.023(2) 0.018(2) -0.0084(19) -0.0094(18) 0.0023(18)
C21 0.022(2) 0.022(2) 0.020(2) -0.0099(19) -0.0098(18) 0.0070(18)
C23 0.024(2) 0.027(2) 0.018(2) -0.0121(19) -0.0091(19) 0.0072(19)
C29 0.024(2) 0.028(2) 0.022(2) -0.011(2) -0.0126(19) 0.0043(19)
C16 0.023(2) 0.019(2) 0.022(2) -0.0094(19) -0.0145(19) 0.0033(17)
C24 0.032(3) 0.031(3) 0.020(2) -0.011(2) -0.009(2) 0.006(2)
C28 0.022(2) 0.024(2) 0.023(2) -0.0096(19) -0.0110(19) -0.0005(18)
C14 0.029(2) 0.019(2) 0.025(2) -0.0100(19) -0.016(2) 0.0025(18)
C32 0.020(2) 0.015(2) 0.019(2) -0.0022(18) -0.0076(18) 0.0039(17)
C15 0.021(2) 0.022(2) 0.025(2) -0.0081(19) -0.0140(19) 0.0032(18)
C35 0.025(2) 0.017(2) 0.025(2) -0.0025(19) -0.008(2) 0.0031(18)
C13 0.027(2) 0.018(2) 0.023(2) -0.0028(19) -0.0134(19) 0.0001(18)
C31 0.016(2) 0.017(2) 0.021(2) -0.0034(18) -0.0063(18) 0.0053(17)
C30 0.022(2) 0.015(2) 0.020(2) -0.0046(18) -0.0070(18) 0.0015(17)
C10 0.017(2) 0.020(2) 0.025(2) -0.0045(19) -0.0100(19) 0.0012(17)
C36 0.029(3) 0.019(2) 0.025(2) -0.008(2) -0.011(2) 0.0045(19)
C4 0.051(3) 0.020(2) 0.032(3) -0.011(2) -0.025(2) 0.004(2)
C20 0.029(3) 0.021(2) 0.037(3) -0.013(2) -0.023(2) 0.0053(19)
C18 0.030(3) 0.036(3) 0.025(2) -0.013(2) -0.018(2) 0.009(2)
C34 0.023(2) 0.018(2) 0.034(3) -0.002(2) -0.010(2) -0.0032(18)
C33 0.028(2) 0.013(2) 0.025(2) 0.0000(18) -0.017(2) 0.0005(17)
C17 0.026(2) 0.027(2) 0.025(2) -0.008(2) -0.015(2) 0.0047(19)
C19 0.036(3) 0.028(3) 0.037(3) -0.021(2) -0.022(2) 0.017(2)
C2 0.038(3) 0.029(3) 0.038(3) -0.020(2) -0.015(2) 0.006(2)
C26 0.028(3) 0.061(4) 0.032(3) -0.027(3) -0.019(2) 0.015(2)
C27 0.026(2) 0.042(3) 0.025(2) -0.018(2) -0.013(2) 0.002(2)
C3 0.063(4) 0.028(3) 0.026(3) -0.010(2) -0.024(3) -0.002(2)
C22 0.021(2) 0.024(2) 0.018(2) -0.0126(19) -0.0065(18) 0.0049(18)
C25 0.040(3) 0.046(3) 0.021(3) -0.014(2) -0.016(2) 0.018(2)
Cl1 0.0429(8) 0.0545(9) 0.0613(10) -0.0159(8) -0.0209(7) 0.0159(7)
Cl2 0.057(5) 0.022(4) 0.068(6) -0.007(4) -0.035(5) 0.008(3)
Cl2B 0.072(7) 0.027(4) 0.052(5) -0.004(3) -0.003(4) -0.002(4)
Cl2C 0.203(19) 0.098(13) 0.24(2) -0.028(13) -0.075(18) 0.076(12)
C51 0.189(11) 0.140(8) 0.132(9) -0.090(7) -0.132(9) 0.113(8)
Cl4 0.084(5) 0.264(11) 0.119(7) -0.108(7) -0.041(5) -0.008(6)
Cl3 0.110(13) 0.092(8) 0.133(12) -0.057(8) -0.079(10) 0.017(7)
Cl4B 0.079(5) 0.054(4) 0.071(4) -0.035(4) -0.052(4) 0.029(3)
Cl3B 0.027(3) 0.030(3) 0.031(3) -0.014(2) -0.004(3) -0.007(3)
Cl4C 0.118(8) 0.062(5) 0.127(7) -0.041(5) -0.101(7) 0.015(4)
Cl3C 0.246(15) 0.301(17) 0.040(4) -0.046(8) 0.023(8) -0.233(13)

loop_
_atom_type_symbol
_atom_type_description
_atom_type_scat_dispersion_real
_atom_type_scat_dispersion_imag
_atom_type_scat_source
C C 0.0033 0.0016 'International Tables Vol C Tables 4.2.6.8 and 6.1.1.4'
H H 0.0000 0.0000 'International Tables Vol C Tables 4.2.6.8 and 6.1.1.4'
N N 0.0061 0.0033 'International Tables Vol C Tables 4.2.6.8 and 6.1.1.4'
Cl Cl 0.1484 0.1585 'International Tables Vol C Tables 4.2.6.8 and 6.1.1.4'
Br Br -0.2901 2.4595 'International Tables Vol C Tables 4.2.6.8 and 6.1.1.4'
Pt Pt -1.7033 8.3905 'International Tables Vol C Tables 4.2.6.8 and 6.1.1.4'

loop_
_geom_angle_atom_site_label_1
_geom_angle_atom_site_label_2
_geom_angle_atom_site_label_3
_geom_angle
C2 Pt1 C1 87.62(19)
C2 Pt1 N1 179.22(17)
C1 Pt1 N1 92.92(16)
C2 Pt1 N5 92.12(16)
C1 Pt1 N5 179.30(17)
N1 Pt1 N5 87.33(12)
C2 Pt1 Br2 89.75(14)
C1 Pt1 Br2 89.63(14)
N1 Pt1 Br2 89.69(9)
N5 Pt1 Br2 89.72(9)
C2 Pt1 Br1 90.08(14)
C1 Pt1 Br1 86.58(14)
N1 Pt1 Br1 90.52(9)
N5 Pt1 Br1 94.07(9)
Br2 Pt1 Br1 176.212(17)
C3 Pt2 C4 88.65(19)
C3 Pt2 N8 179.48(16)
C4 Pt2 N8 91.86(16)
C3 Pt2 N4 92.34(16)
C4 Pt2 N4 178.85(16)
N8 Pt2 N4 87.15(12)
C3 Pt2 Br4 89.78(16)
C4 Pt2 Br4 89.25(14)
N8 Pt2 Br4 90.15(9)
N4 Pt2 Br4 90.17(9)
C3 Pt2 Br3 86.96(16)
C4 Pt2 Br3 90.42(14)
N8 Pt2 Br3 93.11(9)
N4 Pt2 Br3 90.21(9)
Br4 Pt2 Br3 176.730(19)
C21 N5 C22 105.2(3)
C21 N5 Pt1 122.3(3)
C22 N5 Pt1 130.7(3)
C5 N1 C6 104.7(4)
C5 N1 Pt1 126.1(3)
C6 N1 Pt1 129.2(3)
C30 N8 C32 105.5(4)
C30 N8 Pt2 122.1(3)
C32 N8 Pt2 131.4(3)
C5 N2 C7 106.6(3)
C5 N2 C12 127.8(3)
C7 N2 C12 125.4(3)
C14 N4 C16 106.3(3)
C14 N4 Pt2 124.4(3)
C16 N4 Pt2 129.2(3)
C7 C6 N1 109.0(3)
C7 C6 C11 120.3(4)
N1 C6 C11 130.7(4)
N1 C5 N2 113.7(4)
C10 C9 C8 122.2(4)
C9 C8 C7 115.3(4)
C6 C7 N2 106.0(3)
C6 C7 C8 123.1(4)
N2 C7 C8 130.9(4)
C10 C11 C6 117.1(4)
C14 N3 C15 106.9(3)
C14 N3 C13 127.7(4)
C15 N3 C13 125.4(3)
C21 N6 C23 106.5(3)
C21 N6 C28 125.9(4)
C23 N6 C28 126.8(3)
C30 N7 C31 106.9(3)
C30 N7 C29 125.6(3)
C31 N7 C29 127.1(4)
N2 C12 C13 114.8(3)
N5 C21 N6 113.2(4)
N6 C23 C22 106.3(4)
N6 C23 C24 131.3(4)
C22 C23 C24 122.5(4)
N7 C29 C28 111.7(3)
N4 C16 C15 108.9(4)
N4 C16 C17 130.9(4)
C15 C16 C17 120.2(4)
C25 C24 C23 116.4(4)
N6 C28 C29 110.6(3)
N4 C14 N3 111.9(4)
C33 C32 N8 132.1(4)
C33 C32 C31 119.5(4)
N8 C32 C31 108.3(3)
N3 C15 C20 131.1(4)
N3 C15 C16 106.1(4)
C20 C15 C16 122.8(4)
C36 C35 C34 121.7(4)
N3 C13 C12 113.8(3)
C36 C31 N7 131.7(4)
C36 C31 C32 122.8(4)
N7 C31 C32 105.5(3)
N8 C30 N7 113.7(4)
C11 C10 C9 121.9(4)
C35 C36 C31 116.3(4)
C19 C20 C15 116.8(4)
C17 C18 C19 122.0(4)
C35 C34 C33 122.2(4)
C32 C33 C34 117.4(4)
C18 C17 C16 117.0(4)
C20 C19 C18 121.2(4)
C27 C26 C25 122.5(5)
C26 C27 C22 116.5(4)
C23 C22 N5 108.8(4)
C23 C22 C27 120.6(4)
N5 C22 C27 130.5(4)
C24 C25 C26 121.5(4)
Cl2 C50 Cl2B 21.3(5)
Cl2 C50 Cl2C 6.3(14)
Cl2B C50 Cl2C 19(2)
Cl2 C50 Cl1 111.6(6)
Cl2B C50 Cl1 114.1(5)
Cl2C C50 Cl1 107.0(9)
Cl3C C51 Cl4C 138.4(8)
Cl3C C51 Cl4B 116.8(7)
Cl4C C51 Cl4B 28.2(4)
Cl3C C51 Cl3 37.0(8)
Cl4C C51 Cl3 113.7(8)
Cl4B C51 Cl3 107.9(7)
Cl3C C51 Cl3B 26.0(6)
Cl4C C51 Cl3B 122.4(7)
Cl4B C51 Cl3B 112.1(6)
Cl3 C51 Cl3B 11.0(7)
Cl3C C51 Cl4 105.4(9)
Cl4C C51 Cl4 52.1(5)
Cl4B C51 Cl4 68.2(5)
Cl3 C51 Cl4 69.1(6)
Cl3B C51 Cl4 80.0(6)
C51 Cl4 Cl3 50.4(5)
C51 Cl3 Cl4 60.5(6)

loop_
_geom_bond_atom_site_label_1
_geom_bond_atom_site_label_2
_geom_bond_distance
Pt1 C2 2.054(5)
Pt1 C1 2.057(4)
Pt1 N1 2.188(3)
Pt1 N5 2.199(3)
Pt1 Br2 2.4513(5)
Pt1 Br1 2.4568(5)
Pt2 C3 2.050(5)
Pt2 C4 2.054(4)
Pt2 N8 2.186(3)
Pt2 N4 2.197(3)
Pt2 Br4 2.4532(5)
Pt2 Br3 2.4587(5)
N5 C21 1.315(5)
N5 C22 1.395(5)
N1 C5 1.317(5)
N1 C6 1.400(5)
N8 C30 1.307(5)
N8 C32 1.403(5)
N2 C5 1.338(5)
N2 C7 1.388(5)
N2 C12 1.456(5)
N4 C14 1.315(5)
N4 C16 1.383(5)
C6 C7 1.385(6)
C6 C11 1.400(6)
C9 C10 1.386(6)
C9 C8 1.389(6)
C8 C7 1.391(6)
C11 C10 1.371(6)
N3 C14 1.360(5)
N3 C15 1.381(5)
N3 C13 1.462(5)
N6 C21 1.350(5)
N6 C23 1.382(5)
N6 C28 1.451(5)
N7 C30 1.345(5)
N7 C31 1.390(5)
N7 C29 1.452(5)
C12 C13 1.518(6)
C23 C22 1.388(6)
C23 C24 1.392(6)
C29 C28 1.546(6)
C16 C15 1.387(5)
C16 C17 1.402(6)
C24 C25 1.371(6)
C32 C33 1.372(5)
C32 C31 1.407(6)
C15 C20 1.386(6)
C35 C36 1.369(6)
C35 C34 1.373(6)
C31 C36 1.385(6)
C20 C19 1.379(6)
C18 C17 1.380(6)
C18 C19 1.397(6)
C34 C33 1.388(6)
C26 C27 1.375(6)
C26 C25 1.393(7)
C27 C22 1.397(6)
Cl1 C50 1.752(6)
Cl2 C50 1.711(10)
Cl2B C50 1.728(11)
Cl2C C50 1.745(15)
C51 Cl3C 1.466(12)
C51 Cl4C 1.588(10)
C51 Cl4B 1.610(10)
C51 Cl3 1.748(15)
C51 Cl3B 1.781(11)
C51 Cl4 1.974(10)
Cl4 Cl3 2.120(16)
